data_1516778
loop_
_publ_author_name
'Dawande, Sudam Ganpat'
'Kanchupalli, Vinaykumar'
'Lad, Bapurao Sudam'
'Rai, Jyoti'
'Katukojvala, Sreenivas'

_publ_section_title
;
 Synergistic Rhodium(II) Carboxylate and Br\/onsted Acid Catalyzed
 Multicomponent Reactions of Enalcarbenoids: Direct Synthesis of
 \a-Pyrrolylbenzylamines.
;
_journal_issue 14
_journal_name_full 'Organic letters'
_journal_page_first 3700
_journal_paper_doi 10.1021/ol501508f
_journal_volume 16
_journal_year 2014
_chemical_absolute_configuration unk
_chemical_formula_moiety 'C30 H22 Br2 N2 O'
_chemical_formula_sum 'C30 H22 Br2 N2 O'
_chemical_formula_weight 586.32
_chemical_name_systematic
; 
 ? 
;
_space_group_IT_number 2
_symmetry_cell_setting triclinic
_symmetry_space_group_name_Hall '-P 1'
_symmetry_space_group_name_H-M 'P -1'
_atom_sites_solution_hydrogens geom
_atom_sites_solution_primary direct
_atom_sites_solution_secondary difmap
_audit_creation_method SHELXL-97
_cell_angle_alpha 75.732(4)
_cell_angle_beta 89.440(4)
_cell_angle_gamma 86.411(4)
_cell_formula_units_Z 2
_cell_length_a 8.5140(6)
_cell_length_b 11.9243(9)
_cell_length_c 13.0666(9)
_cell_measurement_temperature 296(2)
_cell_volume 1283.10(16)
_computing_structure_refinement 'SHELXL-97 (Sheldrick, 1997)'
_computing_structure_solution 'SHELXS-97 (Sheldrick, 1990)'
_diffrn_ambient_temperature 296(2)
_diffrn_measured_fraction_theta_full 0.993
_diffrn_measured_fraction_theta_max 0.993
_diffrn_radiation_monochromator graphite
_diffrn_radiation_source 'fine-focus sealed tube'
_diffrn_radiation_type MoK\a
_diffrn_radiation_wavelength 0.71073
_diffrn_reflns_av_R_equivalents 0.0000
_diffrn_reflns_av_sigmaI/netI 0.0373
_diffrn_reflns_limit_h_max 10
_diffrn_reflns_limit_h_min -10
_diffrn_reflns_limit_k_max 14
_diffrn_reflns_limit_k_min -13
_diffrn_reflns_limit_l_max 15
_diffrn_reflns_limit_l_min 0
_diffrn_reflns_number 4521
_diffrn_reflns_theta_full 25.06
_diffrn_reflns_theta_max 25.06
_diffrn_reflns_theta_min 2.07
_exptl_absorpt_coefficient_mu 3.185
_exptl_absorpt_correction_T_max 0.466
_exptl_absorpt_correction_T_min 0.273
_exptl_absorpt_correction_type empirical
_exptl_absorpt_process_details SADABS
_exptl_crystal_colour WHITE
_exptl_crystal_density_diffrn 1.518
_exptl_crystal_density_method 'not measured'
_exptl_crystal_description BLOCK
_exptl_crystal_F_000 588
_exptl_crystal_size_max 0.42
_exptl_crystal_size_mid 0.37
_exptl_crystal_size_min 0.24
_refine_diff_density_max 0.829
_refine_diff_density_min -0.408
_refine_diff_density_rms 0.056
_refine_ls_extinction_method none
_refine_ls_goodness_of_fit_ref 1.029
_refine_ls_hydrogen_treatment constr
_refine_ls_matrix_type full
_refine_ls_number_parameters 316
_refine_ls_number_reflns 4521
_refine_ls_number_restraints 0
_refine_ls_restrained_S_all 1.029
_refine_ls_R_factor_all 0.0615
_refine_ls_R_factor_gt 0.0411
_refine_ls_shift/su_max 0.001
_refine_ls_shift/su_mean 0.000
_refine_ls_structure_factor_coef Fsqd
_refine_ls_weighting_details 'calc w=1/[\s^2^(Fo^2^)+(0.0525P)^2^+0.7535P] where P=(Fo^2^+2Fc^2^)/3'
_refine_ls_weighting_scheme calc
_refine_ls_wR_factor_gt 0.1029
_refine_ls_wR_factor_ref 0.1123
_reflns_number_gt 3356
_reflns_number_total 4521
_reflns_threshold_expression >2sigma(I)
_cod_data_source_file ol501508f_si_002.cif
_cod_data_source_block shelx
_cod_depositor_comments
;
The following automatic conversions were performed:

'_symmetry_cell_setting' value 'TRICLINIC' changed to 'triclinic'
according to
/usr/data/users/saulius/crontab/automatic-downloads/rss-feeds/ACS/lib/dictionaries/cif_core.dic
dictionary named 'cif_core.dic' version 2.4.2 from
2011-04-26.

'_exptl_absorpt_correction_type' value 'Empirical'
changed to 'empirical' according to
/usr/data/users/saulius/crontab/automatic-downloads/rss-feeds/ACS/lib/dictionaries/cif_core.dic
dictionary named 'cif_core.dic' version 2.4.2 from 2011-04-26.

Automatic conversion script
Id: cif_fix_values 2281 2013-09-26 08:29:07Z andrius 

 Adding full bibliography for 1516778.cif.
;
_cod_original_sg_symbol_H-M P-1
_cod_database_code 1516778

loop_
_symmetry_equiv_pos_as_xyz
'x, y, z'
'-x, -y, -z'

loop_
_atom_site_label
_atom_site_type_symbol
_atom_site_fract_x
_atom_site_fract_y
_atom_site_fract_z
_atom_site_U_iso_or_equiv
_atom_site_adp_type
_atom_site_occupancy
_atom_site_symmetry_multiplicity
_atom_site_calc_flag
_atom_site_refinement_flags
Br2 Br 0.21027(6) -0.05068(4) 0.42993(5) 0.0965(2) Uani 1 1 d .
C4 C 0.2740(4) 0.5140(3) 0.4787(2) 0.0444(7) Uani 1 1 d .
Br1 Br 0.30267(5) 1.09465(3) 0.90830(3) 0.07327(17) Uani 1 1 d .
O1 O 0.3656(3) 0.4586(2) 0.3276(2) 0.0669(7) Uani 1 1 d .
C12 C 0.2535(4) 0.6495(3) 0.2976(3) 0.0495(8) Uani 1 1 d .
C7 C 0.3353(5) 0.0965(3) 0.5454(3) 0.0673(10) Uani 1 1 d .
H7 H 0.3955 0.0306 0.5803 0.081 Uiso 1 1 calc R
C6 C 0.3525(5) 0.2015(3) 0.5703(3) 0.0627(10) Uani 1 1 d .
H6 H 0.4261 0.2069 0.6207 0.075 Uiso 1 1 calc R
N2 N 0.3557(3) 0.6680(2) 0.7350(2) 0.0561(7) Uani 1 1 d .
H2 H 0.4431 0.6540 0.7056 0.067 Uiso 1 1 calc R
C28 C 0.3200(5) 0.9595(3) 0.8542(3) 0.0524(8) Uani 1 1 d .
C10 C 0.1508(4) 0.2886(3) 0.4456(3) 0.0517(8) Uani 1 1 d .
H10 H 0.0866 0.3532 0.4128 0.062 Uiso 1 1 calc R
C27 C 0.1945(4) 0.8926(3) 0.8622(3) 0.0575(9) Uani 1 1 d .
H27 H 0.1016 0.9132 0.8929 0.069 Uiso 1 1 calc R
C17 C 0.3403(5) 0.6935(4) 0.2083(3) 0.0699(11) Uani 1 1 d .
H17 H 0.4310 0.6527 0.1937 0.084 Uiso 1 1 calc R
C13 C 0.1189(4) 0.7119(3) 0.3168(3) 0.0547(8) Uani 1 1 d .
H13 H 0.0601 0.6836 0.3769 0.066 Uiso 1 1 calc R
C2 C 0.2523(4) 0.5335(3) 0.6459(3) 0.0463(8) Uani 1 1 d .
C18 C 0.2312(4) 0.5892(3) 0.7381(3) 0.0477(8) Uani 1 1 d .
H18 H 0.1321 0.6371 0.7256 0.057 Uiso 1 1 calc R
C25 C 0.3422(4) 0.7627(3) 0.7761(2) 0.0452(7) Uani 1 1 d .
C30 C 0.4681(4) 0.8334(3) 0.7695(3) 0.0516(8) Uani 1 1 d .
H30 H 0.5609 0.8145 0.7377 0.062 Uiso 1 1 calc R
C29 C 0.4582(4) 0.9305(3) 0.8088(3) 0.0550(9) Uani 1 1 d .
H29 H 0.5440 0.9760 0.8047 0.066 Uiso 1 1 calc R
C9 C 0.1367(4) 0.1847(3) 0.4200(3) 0.0607(9) Uani 1 1 d .
H9 H 0.0641 0.1790 0.3692 0.073 Uiso 1 1 calc R
C26 C 0.2060(4) 0.7939(3) 0.8244(3) 0.0542(9) Uani 1 1 d .
H26 H 0.1208 0.7475 0.8315 0.065 Uiso 1 1 calc R
C19 C 0.2136(4) 0.5010(3) 0.8417(3) 0.0495(8) Uani 1 1 d .
C24 C 0.3374(5) 0.4632(3) 0.9106(3) 0.0700(11) Uani 1 1 d .
H24 H 0.4338 0.4963 0.8968 0.084 Uiso 1 1 calc R
C11 C 0.3030(4) 0.5331(3) 0.3663(3) 0.0481(8) Uani 1 1 d .
C8 C 0.2294(4) 0.0904(3) 0.4694(3) 0.0575(9) Uani 1 1 d .
C5 C 0.2605(4) 0.2972(3) 0.5202(2) 0.0439(7) Uani 1 1 d .
N1 N 0.2733(3) 0.4050(2) 0.5477(2) 0.0450(6) Uani 1 1 d .
C20 C 0.0718(5) 0.4506(3) 0.8663(3) 0.0646(10) Uani 1 1 d .
H20 H -0.0135 0.4759 0.8207 0.078 Uiso 1 1 calc R
C21 C 0.0534(6) 0.3647(4) 0.9555(4) 0.0822(13) Uani 1 1 d .
H21 H -0.0433 0.3322 0.9701 0.099 Uiso 1 1 calc R
C22 C 0.1764(7) 0.3268(4) 1.0231(4) 0.0893(14) Uani 1 1 d .
H22 H 0.1644 0.2682 1.0840 0.107 Uiso 1 1 calc R
C23 C 0.3181(7) 0.3754(4) 1.0010(4) 0.0918(15) Uani 1 1 d .
H23 H 0.4026 0.3492 1.0471 0.110 Uiso 1 1 calc R
C3 C 0.2575(4) 0.4179(3) 0.6486(2) 0.0465(7) Uani 1 1 d .
H3 H 0.2513 0.3579 0.7091 0.056 Uiso 1 1 calc R
C1 C 0.2628(4) 0.5935(3) 0.5401(3) 0.0462(8) Uani 1 1 d .
H1 H 0.2623 0.6736 0.5151 0.055 Uiso 1 1 calc R
C16 C 0.2915(6) 0.7990(4) 0.1406(3) 0.0859(14) Uani 1 1 d .
H16 H 0.3507 0.8292 0.0811 0.103 Uiso 1 1 calc R
C15 C 0.1584(6) 0.8579(4) 0.1605(4) 0.0829(13) Uani 1 1 d .
H15 H 0.1262 0.9280 0.1143 0.099 Uiso 1 1 calc R
C14 C 0.0710(5) 0.8151(3) 0.2484(3) 0.0703(11) Uani 1 1 d .
H14 H -0.0206 0.8557 0.2616 0.084 Uiso 1 1 calc R

loop_
_atom_site_aniso_label
_atom_site_aniso_U_11
_atom_site_aniso_U_22
_atom_site_aniso_U_33
_atom_site_aniso_U_23
_atom_site_aniso_U_13
_atom_site_aniso_U_12
Br2 0.1031(4) 0.0596(3) 0.1455(5) -0.0577(3) 0.0105(3) -0.0191(2)
C4 0.0446(18) 0.0421(17) 0.0474(19) -0.0134(15) -0.0023(14) -0.0001(14)
Br1 0.0961(3) 0.0512(2) 0.0827(3) -0.0354(2) -0.0100(2) -0.0043(2)
O1 0.0731(17) 0.0636(15) 0.0684(17) -0.0274(13) 0.0168(13) 0.0037(13)
C12 0.049(2) 0.0558(19) 0.0449(19) -0.0131(16) -0.0033(15) -0.0104(16)
C7 0.089(3) 0.0397(18) 0.073(3) -0.0162(18) -0.009(2) 0.0097(18)
C6 0.079(3) 0.051(2) 0.060(2) -0.0184(17) -0.0193(19) 0.0078(18)
N2 0.0543(17) 0.0540(16) 0.0698(19) -0.0337(15) 0.0078(14) -0.0061(13)
C28 0.074(2) 0.0418(17) 0.0438(19) -0.0147(15) -0.0097(17) -0.0006(17)
C10 0.050(2) 0.0512(19) 0.058(2) -0.0212(16) -0.0051(16) 0.0010(15)
C27 0.064(2) 0.055(2) 0.061(2) -0.0299(17) 0.0040(18) -0.0038(18)
C17 0.056(2) 0.093(3) 0.057(2) -0.010(2) 0.0052(19) -0.007(2)
C13 0.060(2) 0.054(2) 0.052(2) -0.0175(17) -0.0043(17) -0.0014(17)
C2 0.0484(19) 0.0443(17) 0.050(2) -0.0202(16) -0.0079(15) 0.0006(14)
C18 0.0504(19) 0.0463(18) 0.0514(19) -0.0224(15) -0.0040(15) 0.0002(15)
C25 0.057(2) 0.0399(16) 0.0401(17) -0.0127(14) -0.0033(15) -0.0007(15)
C30 0.052(2) 0.0505(18) 0.054(2) -0.0157(16) 0.0024(16) -0.0053(16)
C29 0.064(2) 0.0467(18) 0.056(2) -0.0132(16) -0.0038(17) -0.0127(17)
C9 0.057(2) 0.062(2) 0.071(2) -0.0322(19) -0.0065(18) -0.0049(18)
C26 0.055(2) 0.0523(19) 0.062(2) -0.0245(17) 0.0047(17) -0.0101(16)
C19 0.058(2) 0.0487(18) 0.049(2) -0.0255(16) -0.0010(16) -0.0032(16)
C24 0.074(3) 0.067(2) 0.068(3) -0.013(2) -0.013(2) -0.007(2)
C11 0.0415(18) 0.0517(19) 0.055(2) -0.0195(16) 0.0050(15) -0.0060(15)
C8 0.064(2) 0.0462(19) 0.070(2) -0.0262(18) 0.0097(19) -0.0107(17)
C5 0.0493(19) 0.0386(16) 0.0473(18) -0.0178(14) 0.0018(15) 0.0011(14)
N1 0.0501(16) 0.0404(14) 0.0468(15) -0.0165(12) -0.0033(12) 0.0014(12)
C20 0.069(3) 0.076(3) 0.057(2) -0.028(2) 0.0032(19) -0.015(2)
C21 0.097(3) 0.089(3) 0.071(3) -0.032(3) 0.021(3) -0.036(3)
C22 0.134(5) 0.067(3) 0.068(3) -0.016(2) 0.018(3) -0.020(3)
C23 0.115(4) 0.083(3) 0.072(3) -0.009(3) -0.022(3) 0.006(3)
C3 0.054(2) 0.0451(17) 0.0425(18) -0.0150(14) -0.0045(15) 0.0006(15)
C1 0.0518(19) 0.0371(15) 0.052(2) -0.0147(15) -0.0040(15) -0.0012(14)
C16 0.085(3) 0.099(3) 0.059(3) 0.013(2) -0.004(2) -0.025(3)
C15 0.090(3) 0.070(3) 0.077(3) 0.003(2) -0.022(3) -0.003(2)
C14 0.078(3) 0.064(2) 0.070(3) -0.019(2) -0.018(2) 0.007(2)

loop_
_atom_type_symbol
_atom_type_description
_atom_type_scat_dispersion_real
_atom_type_scat_dispersion_imag
_atom_type_scat_source
C C 0.0033 0.0016 'International Tables Vol C Tables 4.2.6.8 and 6.1.1.4'
H H 0.0000 0.0000 'International Tables Vol C Tables 4.2.6.8 and 6.1.1.4'
N N 0.0061 0.0033 'International Tables Vol C Tables 4.2.6.8 and 6.1.1.4'
O O 0.0106 0.0060 'International Tables Vol C Tables 4.2.6.8 and 6.1.1.4'
Br Br -0.2901 2.4595 'International Tables Vol C Tables 4.2.6.8 and 6.1.1.4'

loop_
_geom_angle_atom_site_label_1
_geom_angle_atom_site_label_2
_geom_angle_atom_site_label_3
_geom_angle
C1 C4 N1 106.6(3)
C1 C4 C11 129.2(3)
N1 C4 C11 123.7(3)
C13 C12 C17 118.7(3)
C13 C12 C11 122.3(3)
C17 C12 C11 118.9(3)
C8 C7 C6 119.6(3)
C8 C7 H7 120.2
C6 C7 H7 120.2
C5 C6 C7 119.6(3)
C5 C6 H6 120.2
C7 C6 H6 120.2
C25 N2 C18 123.9(3)
C25 N2 H2 118.1
C18 N2 H2 118.1
C27 C28 C29 121.0(3)
C27 C28 Br1 119.0(3)
C29 C28 Br1 120.1(3)
C9 C10 C5 120.0(3)
C9 C10 H10 120.0
C5 C10 H10 120.0
C28 C27 C26 119.6(3)
C28 C27 H27 120.2
C26 C27 H27 120.2
C12 C17 C16 119.7(4)
C12 C17 H17 120.1
C16 C17 H17 120.1
C14 C13 C12 120.9(4)
C14 C13 H13 119.5
C12 C13 H13 119.5
C3 C2 C1 107.1(3)
C3 C2 C18 127.7(3)
C1 C2 C18 125.2(3)
N2 C18 C19 115.4(3)
N2 C18 C2 108.6(3)
C19 C18 C2 112.3(3)
N2 C18 H18 106.6
C19 C18 H18 106.6
C2 C18 H18 106.6
N2 C25 C26 122.8(3)
N2 C25 C30 119.8(3)
C26 C25 C30 117.4(3)
C29 C30 C25 121.5(3)
C29 C30 H30 119.2
C25 C30 H30 119.2
C30 C29 C28 119.2(3)
C30 C29 H29 120.4
C28 C29 H29 120.4
C8 C9 C10 119.7(3)
C8 C9 H9 120.2
C10 C9 H9 120.2
C27 C26 C25 121.3(3)
C27 C26 H26 119.4
C25 C26 H26 119.4
C24 C19 C20 118.1(4)
C24 C19 C18 122.0(3)
C20 C19 C18 119.7(3)
C19 C24 C23 119.7(4)
C19 C24 H24 120.1
C23 C24 H24 120.1
O1 C11 C4 122.5(3)
O1 C11 C12 120.1(3)
C4 C11 C12 117.4(3)
C9 C8 C7 121.1(3)
C9 C8 Br2 118.6(3)
C7 C8 Br2 120.3(3)
C6 C5 C10 120.0(3)
C6 C5 N1 120.1(3)
C10 C5 N1 119.8(3)
C3 N1 C4 108.7(2)
C3 N1 C5 123.6(3)
C4 N1 C5 126.7(3)
C21 C20 C19 121.8(4)
C21 C20 H20 119.1
C19 C20 H20 119.1
C22 C21 C20 119.9(4)
C22 C21 H21 120.0
C20 C21 H21 120.0
C21 C22 C23 119.6(4)
C21 C22 H22 120.2
C23 C22 H22 120.2
C22 C23 C24 120.8(5)
C22 C23 H23 119.6
C24 C23 H23 119.6
C2 C3 N1 108.9(3)
C2 C3 H3 125.6
N1 C3 H3 125.6
C4 C1 C2 108.6(3)
C4 C1 H1 125.7
C2 C1 H1 125.7
C15 C16 C17 120.5(4)
C15 C16 H16 119.8
C17 C16 H16 119.8
C16 C15 C14 120.4(4)
C16 C15 H15 119.8
C14 C15 H15 119.8
C15 C14 C13 119.8(4)
C15 C14 H14 120.1
C13 C14 H14 120.1

loop_
_geom_bond_atom_site_label_1
_geom_bond_atom_site_label_2
_geom_bond_distance
Br2 C8 1.893(3)
C4 C1 1.383(4)
C4 N1 1.388(4)
C4 C11 1.451(4)
Br1 C28 1.910(3)
O1 C11 1.220(4)
C12 C13 1.382(5)
C12 C17 1.383(5)
C12 C11 1.493(5)
C7 C8 1.367(5)
C7 C6 1.385(5)
C7 H7 0.9300
C6 C5 1.369(5)
C6 H6 0.9300
N2 C25 1.363(4)
N2 C18 1.454(4)
N2 H2 0.8600
C28 C27 1.361(5)
C28 C29 1.376(5)
C10 C9 1.373(5)
C10 C5 1.382(4)
C10 H10 0.9300
C27 C26 1.381(4)
C27 H27 0.9300
C17 C16 1.389(6)
C17 H17 0.9300
C13 C14 1.371(5)
C13 H13 0.9300
C2 C3 1.368(4)
C2 C1 1.396(4)
C2 C18 1.517(4)
C18 C19 1.509(5)
C18 H18 0.9800
C25 C26 1.389(5)
C25 C30 1.394(5)
C30 C29 1.375(5)
C30 H30 0.9300
C29 H29 0.9300
C9 C8 1.358(5)
C9 H9 0.9300
C26 H26 0.9300
C19 C24 1.373(5)
C19 C20 1.382(5)
C24 C23 1.388(6)
C24 H24 0.9300
C5 N1 1.428(4)
N1 C3 1.368(4)
C20 C21 1.364(6)
C20 H20 0.9300
C21 C22 1.357(7)
C21 H21 0.9300
C22 C23 1.369(7)
C22 H22 0.9300
C23 H23 0.9300
C3 H3 0.9300
C1 H1 0.9300
C16 C15 1.353(6)
C16 H16 0.9300
C15 C14 1.369(6)
C15 H15 0.9300
C14 H14 0.9300

loop_
_geom_torsion_atom_site_label_1
_geom_torsion_atom_site_label_2
_geom_torsion_atom_site_label_3
_geom_torsion_atom_site_label_4
_geom_torsion
C8 C7 C6 C5 1.6(6)
C29 C28 C27 C26 0.2(5)
Br1 C28 C27 C26 -179.3(3)
C13 C12 C17 C16 0.3(6)
C11 C12 C17 C16 176.8(4)
C17 C12 C13 C14 0.6(5)
C11 C12 C13 C14 -175.7(3)
C25 N2 C18 C19 -79.5(4)
C25 N2 C18 C2 153.3(3)
C3 C2 C18 N2 128.5(3)
C1 C2 C18 N2 -54.8(4)
C3 C2 C18 C19 -0.5(5)
C1 C2 C18 C19 176.3(3)
C18 N2 C25 C26 -0.7(5)
C18 N2 C25 C30 -180.0(3)
N2 C25 C30 C29 179.1(3)
C26 C25 C30 C29 -0.2(5)
C25 C30 C29 C28 -1.0(5)
C27 C28 C29 C30 1.0(5)
Br1 C28 C29 C30 -179.5(2)
C5 C10 C9 C8 0.9(5)
C28 C27 C26 C25 -1.5(5)
N2 C25 C26 C27 -177.9(3)
C30 C25 C26 C27 1.4(5)
N2 C18 C19 C24 -26.5(5)
C2 C18 C19 C24 98.8(4)
N2 C18 C19 C20 157.6(3)
C2 C18 C19 C20 -77.2(4)
C20 C19 C24 C23 1.0(6)
C18 C19 C24 C23 -175.0(4)
C1 C4 C11 O1 152.6(3)
N1 C4 C11 O1 -18.2(5)
C1 C4 C11 C12 -27.2(5)
N1 C4 C11 C12 162.0(3)
C13 C12 C11 O1 144.2(3)
C17 C12 C11 O1 -32.0(5)
C13 C12 C11 C4 -36.0(4)
C17 C12 C11 C4 147.7(3)
C10 C9 C8 C7 1.0(6)
C10 C9 C8 Br2 -178.6(3)
C6 C7 C8 C9 -2.2(6)
C6 C7 C8 Br2 177.3(3)
C7 C6 C5 C10 0.3(6)
C7 C6 C5 N1 177.8(3)
C9 C10 C5 C6 -1.6(5)
C9 C10 C5 N1 -179.1(3)
C1 C4 N1 C3 1.7(3)
C11 C4 N1 C3 174.3(3)
C1 C4 N1 C5 170.6(3)
C11 C4 N1 C5 -16.8(5)
C6 C5 N1 C3 -54.6(4)
C10 C5 N1 C3 122.9(3)
C6 C5 N1 C4 138.0(4)
C10 C5 N1 C4 -44.5(5)
C24 C19 C20 C21 -0.7(5)
C18 C19 C20 C21 175.4(3)
C19 C20 C21 C22 0.1(6)
C20 C21 C22 C23 0.1(7)
C21 C22 C23 C24 0.3(7)
C19 C24 C23 C22 -0.8(7)
C1 C2 C3 N1 0.9(4)
C18 C2 C3 N1 178.2(3)
C4 N1 C3 C2 -1.6(3)
C5 N1 C3 C2 -171.0(3)
N1 C4 C1 C2 -1.1(4)
C11 C4 C1 C2 -173.1(3)
C3 C2 C1 C4 0.1(4)
C18 C2 C1 C4 -177.2(3)
C12 C17 C16 C15 -1.0(7)
C17 C16 C15 C14 0.7(7)
C16 C15 C14 C13 0.2(7)
C12 C13 C14 C15 -0.9(6)
